data_7040422
loop_
_publ_author_name
'Borup, Mette Andersen'
'Blichfeld, Anders Bank'
'Madsen, Solveig R\/ogild'
'Iversen, Bo Brummerstedt'

_publ_section_title
;
 High-pressure single crystal X-ray diffraction study of thermoelectric
 ZnSb and \b-Zn4Sb3.
;
_journal_issue 38
_journal_name_full 'Dalton transactions (Cambridge, England : 2003)'
_journal_page_first 15097
_journal_page_last 15103
_journal_paper_doi 10.1039/c6dt02323a
_journal_volume 45
_journal_year 2016
_chemical_formula_moiety 'Sb30 Zn38.44'
_chemical_formula_sum 'Sb30 Zn38.38'
_chemical_formula_weight 6161.14
_chemical_name_systematic 'Zinc antimonide'
_space_group_crystal_system trigonal
_space_group_IT_number 167
_space_group_name_Hall '-R 3 2"c'
_space_group_name_H-M_alt 'R -3 c'
_symmetry_space_group_name_Hall '-R 3 2"c'
_symmetry_space_group_name_H-M 'R -3 c :H'
_audit_creation_date 2016-05-16
_audit_creation_method
;
Olex2 1.2
(compiled 2016.02.19 svn.r3266 for OlexSys, GUI svn.r5155)
;
_audit_update_record
;
2016-07-11 deposited with the CCDC.
2016-08-22 downloaded from the CCDC.
;
_cell_angle_alpha 90
_cell_angle_beta 90
_cell_angle_gamma 120
_cell_formula_units_Z 1
_cell_length_a 12.2036(18)
_cell_length_b 12.2036(18)
_cell_length_c 12.380(2)
_cell_measurement_pressure 101.325
_cell_measurement_reflns_used 678
_cell_measurement_temperature 296(2)
_cell_measurement_theta_max 20.895
_cell_measurement_theta_min 4.566
_cell_volume 1596.7(4)
_computing_cell_refinement 'SAINT v7.68A (Bruker, 2009)'
_computing_data_reduction 'SAINT v7.68A (Bruker, 2009)'
_computing_molecular_graphics 'Olex2 (Dolomanov et al., 2009)'
_computing_publication_material 'Olex2 (Dolomanov et al., 2009)'
_computing_structure_refinement 'ShelXL (Sheldrick, 2015)'
_diffrn_ambient_temperature 296.15
_diffrn_measured_fraction_theta_full 1.000
_diffrn_measured_fraction_theta_max 1.000
_diffrn_measurement_device_type 'Bruker APEX-II CCD'
_diffrn_measurement_method '\f and \w scans'
_diffrn_radiation_monochromator graphite
_diffrn_radiation_type AgK\a
_diffrn_radiation_wavelength 0.56086
_diffrn_reflns_av_R_equivalents 0.0511
_diffrn_reflns_av_unetI/netI 0.0354
_diffrn_reflns_Laue_measured_fraction_full 1.000
_diffrn_reflns_Laue_measured_fraction_max 1.000
_diffrn_reflns_limit_h_max 10
_diffrn_reflns_limit_h_min -15
_diffrn_reflns_limit_k_max 12
_diffrn_reflns_limit_k_min -15
_diffrn_reflns_limit_l_max 14
_diffrn_reflns_limit_l_min -16
_diffrn_reflns_number 2644
_diffrn_reflns_point_group_measured_fraction_full 1.000
_diffrn_reflns_point_group_measured_fraction_max 1.000
_diffrn_reflns_theta_full 19.665
_diffrn_reflns_theta_max 21.337
_diffrn_reflns_theta_min 2.634
_diffrn_standards_number 0
_exptl_absorpt_coefficient_mu 13.954
_exptl_absorpt_correction_T_max 0.7446
_exptl_absorpt_correction_T_min 0.5651
_exptl_absorpt_correction_type multi-scan
_exptl_absorpt_process_details
;
SADABS-2008/1 (Bruker,2008) was used for absorption correction.
wR2(int) was 0.1859 before and 0.0544 after correction.
The Ratio of minimum to maximum transmission is 0.7589.
The \l/2 correction factor is 0.0015.
;
_exptl_crystal_colour 'metallic grayish gray'
_exptl_crystal_colour_lustre metallic
_exptl_crystal_colour_modifier grayish
_exptl_crystal_colour_primary gray
_exptl_crystal_density_diffrn 6.407
_exptl_crystal_description irregular
_exptl_crystal_F_000 2681
_exptl_crystal_size_max 0.06
_exptl_crystal_size_mid 0.03
_exptl_crystal_size_min 0.015
_refine_diff_density_max 1.564
_refine_diff_density_min -1.291
_refine_diff_density_rms 0.338
_refine_ls_extinction_method none
_refine_ls_goodness_of_fit_ref 1.194
_refine_ls_hydrogen_treatment undef
_refine_ls_matrix_type full
_refine_ls_number_parameters 32
_refine_ls_number_reflns 413
_refine_ls_number_restraints 1
_refine_ls_restrained_S_all 1.192
_refine_ls_R_factor_all 0.0410
_refine_ls_R_factor_gt 0.0310
_refine_ls_shift/su_max 0.001
_refine_ls_shift/su_mean 0.000
_refine_ls_structure_factor_coef Fsqd
_refine_ls_weighting_details 'w=1/[\s^2^(Fo^2^)+(0.0204P)^2^+45.5411P] where P=(Fo^2^+2Fc^2^)/3'
_refine_ls_weighting_scheme calc
_refine_ls_wR_factor_gt 0.0632
_refine_ls_wR_factor_ref 0.0689
_reflns_Friedel_coverage 0.000
_reflns_number_gt 342
_reflns_number_total 413
_reflns_threshold_expression 'I > 2\s(I)'
_cod_data_source_file c6dt02323a2.cif
_cod_data_source_block Zn4Sb3_SiO_P0
_cod_depositor_comments
;Adding full bibliography for 7040405--7040434.cif.

 Adding full bibliography for 7040405--7040434.cif.
;
_cod_original_cell_volume 1596.8(6)
_cod_database_code 7040422
_shelx_space_group_comment
;
The symmetry employed for this shelxl refinement is uniquely defined
by the following loop, which should always be used as a source of
symmetry information in preference to the above space-group names.
They are only intended as comments.
;
_olex2_refinement_description
;
1. Uiso/Uaniso restraints and constraints
Uiso(Zn4) = Uiso(Zn3) = Uiso(Zn2)
2. Others
 1*[Sof(Zn1)]+1*[Sof(Zn2)]+1*[Sof(Zn3)]+1*[Sof(Zn4)]=1.068 with esd of 0.002
;

loop_
_space_group_symop_operation_xyz
'x, y, z'
'-y, x-y, z'
'-x+y, -x, z'
'x-y, -y, -z+1/2'
'-x, -x+y, -z+1/2'
'y, x, -z+1/2'
'x+2/3, y+1/3, z+1/3'
'-y+2/3, x-y+1/3, z+1/3'
'-x+y+2/3, -x+1/3, z+1/3'
'x-y+2/3, -y+1/3, -z+5/6'
'-x+2/3, -x+y+1/3, -z+5/6'
'y+2/3, x+1/3, -z+5/6'
'x+1/3, y+2/3, z+2/3'
'-y+1/3, x-y+2/3, z+2/3'
'-x+y+1/3, -x+2/3, z+2/3'
'x-y+1/3, -y+2/3, -z+7/6'
'-x+1/3, -x+y+2/3, -z+7/6'
'y+1/3, x+2/3, -z+7/6'
'-x, -y, -z'
'y, -x+y, -z'
'x-y, x, -z'
'-x+y, y, z-1/2'
'x, x-y, z-1/2'
'-y, -x, z-1/2'
'-x+2/3, -y+1/3, -z+1/3'
'y+2/3, -x+y+1/3, -z+1/3'
'x-y+2/3, x+1/3, -z+1/3'
'-x+y+2/3, y+1/3, z-1/6'
'x+2/3, x-y+1/3, z-1/6'
'-y+2/3, -x+1/3, z-1/6'
'-x+1/3, -y+2/3, -z+2/3'
'y+1/3, -x+y+2/3, -z+2/3'
'x-y+1/3, x+2/3, -z+2/3'
'-x+y+1/3, y+2/3, z+1/6'
'x+1/3, x-y+2/3, z+1/6'
'-y+1/3, -x+2/3, z+1/6'

loop_
_atom_site_label
_atom_site_type_symbol
_atom_site_fract_x
_atom_site_fract_y
_atom_site_fract_z
_atom_site_U_iso_or_equiv
_atom_site_adp_type
_atom_site_occupancy
_atom_site_site_symmetry_order
_atom_site_calc_flag
_atom_site_refinement_flags_posn
_atom_site_refinement_flags_adp
_atom_site_refinement_flags_occupancy
_atom_site_disorder_assembly
_atom_site_disorder_group
Sb1 Sb 0.64426(7) 0.0000 0.2500 0.0167(3) Uani 1 2 d S T P . .
Sb2 Sb 0.6667 0.3333 0.19693(8) 0.0164(3) Uani 1 3 d S T P . .
Zn1 Zn 0.83128(12) 0.25413(12) 0.23653(11) 0.0277(5) Uani 0.925(5) 1 d . . . A 1
Zn2 Zn 0.775(4) 0.238(4) 0.315(3) 0.066(7) Uiso 0.047(4) 1 d . . . A 2
Zn3 Zn 0.913(3) 0.407(3) 0.234(3) 0.066(7) Uiso 0.051(4) 1 d . . . A 2
Zn4 Zn 0.782(4) 0.212(4) 0.091(4) 0.066(7) Uiso 0.044(3) 1 d . . . A 2

loop_
_atom_site_aniso_label
_atom_site_aniso_U_11
_atom_site_aniso_U_22
_atom_site_aniso_U_33
_atom_site_aniso_U_23
_atom_site_aniso_U_13
_atom_site_aniso_U_12
Sb1 0.0204(4) 0.0145(4) 0.0133(5) -0.0006(3) -0.00029(17) 0.0073(2)
Sb2 0.0184(4) 0.0184(4) 0.0125(5) 0.000 0.000 0.00918(18)
Zn1 0.0232(7) 0.0295(7) 0.0305(9) -0.0022(6) -0.0030(6) 0.0133(5)

loop_
_atom_type_symbol
_atom_type_description
_atom_type_scat_dispersion_real
_atom_type_scat_dispersion_imag
_atom_type_scat_source
Zn Zn 0.3242 0.9375 'International Tables Vol C Tables 4.2.6.8 and 6.1.1.4'
Sb Sb -1.0547 1.0104 'International Tables Vol C Tables 4.2.6.8 and 6.1.1.4'

loop_
_geom_angle_atom_site_label_1
_geom_angle_atom_site_label_2
_geom_angle_atom_site_label_3
_geom_angle
_geom_angle_site_symmetry_1
_geom_angle_site_symmetry_3
Zn1 Sb1 Zn1 125.81(6) 32 29_445
Zn2 Sb1 Zn2 135.0(9) 32 4
Zn2 Sb1 Zn2 95.7(19) 32 29_445
Zn2 Sb1 Zn2 50.7(14) 29_445 4
Zn2 Sb1 Zn2 173.7(18) . 4
Zn2 Sb1 Zn2 50.7(14) 32 .
Zn2 Sb1 Zn2 135.0(9) 29_445 .
Zn2 Sb1 Zn3 62.3(12) 32 6_545
Zn2 Sb1 Zn3 86.5(12) 32 34_645
Zn2 Sb1 Zn3 116.7(12) . 25_655
Zn2 Sb1 Zn3 38.5(13) 29_445 6_545
Zn2 Sb1 Zn3 58.6(11) . 34_645
Zn2 Sb1 Zn3 116.7(12) 4 34_645
Zn2 Sb1 Zn3 58.6(11) 4 25_655
Zn2 Sb1 Zn3 38.5(13) 32 3_665
Zn2 Sb1 Zn3 161.7(12) 29_445 34_645
Zn2 Sb1 Zn3 62.3(12) 29_445 3_665
Zn2 Sb1 Zn3 86.5(12) 29_445 25_655
Zn2 Sb1 Zn3 161.7(12) 32 25_655
Zn2 Sb1 Zn4 108.9(13) 32 25_655
Zn2 Sb1 Zn4 108.9(13) 29_445 34_645
Zn2 Sb1 Zn4 146.7(14) 29_445 25_655
Zn2 Sb1 Zn4 146.7(14) 32 34_645
Zn3 Sb1 Zn2 111.9(13) 3_665 4
Zn3 Sb1 Zn2 74.3(12) 6_545 4
Zn3 Sb1 Zn2 111.9(13) 6_545 .
Zn3 Sb1 Zn2 74.3(12) 3_665 .
Zn3 Sb1 Zn3 43.4(17) 6_545 3_665
Zn3 Sb1 Zn3 124.2(11) 3_665 34_645
Zn3 Sb1 Zn3 131.8(6) 6_545 34_645
Zn3 Sb1 Zn3 124.2(11) 6_545 25_655
Zn3 Sb1 Zn3 131.8(6) 3_665 25_655
Zn3 Sb1 Zn3 97.2(16) 25_655 34_645
Zn3 Sb1 Zn4 128.1(13) 3_665 25_655
Zn3 Sb1 Zn4 170.8(12) 6_545 25_655
Zn3 Sb1 Zn4 128.1(13) 6_545 34_645
Zn3 Sb1 Zn4 170.8(12) 3_665 34_645
Zn4 Sb1 Zn2 114.8(13) 25_655 4
Zn4 Sb1 Zn2 59.0(13) 25_655 .
Zn4 Sb1 Zn2 114.8(13) 34_645 .
Zn4 Sb1 Zn2 59.0(13) 34_645 4
Zn4 Sb1 Zn3 63.2(12) 34_645 34_645
Zn4 Sb1 Zn3 46.2(13) 34_645 25_655
Zn4 Sb1 Zn3 46.2(13) 25_655 34_645
Zn4 Sb1 Zn3 63.2(12) 25_655 25_655
Zn4 Sb1 Zn4 60.5(18) 25_655 34_645
Sb2 Sb2 Zn4 62.2(9) 16_554 2_655
Sb2 Sb2 Zn4 62.2(9) 16_554 .
Zn1 Sb2 Sb2 100.57(4) 3_665 16_554
Zn1 Sb2 Sb2 100.57(4) 2_655 16_554
Zn1 Sb2 Sb2 100.57(4) . 16_554
Zn1 Sb2 Zn1 116.72(2) 3_665 2_655
Zn1 Sb2 Zn1 116.72(2) . 3_665
Zn1 Sb2 Zn1 116.72(2) . 2_655
Zn2 Sb2 Sb2 124.1(9) . 16_554
Zn2 Sb2 Sb2 124.1(9) 3_665 16_554
Zn2 Sb2 Sb2 124.1(9) 2_655 16_554
Zn2 Sb2 Zn2 91.7(13) 3_665 2_655
Zn2 Sb2 Zn2 91.7(13) . 2_655
Zn2 Sb2 Zn2 91.7(13) . 3_665
Zn2 Sb2 Zn3 47.7(12) 2_655 2_655
Zn2 Sb2 Zn3 47.7(12) . .
Zn2 Sb2 Zn3 133.8(12) 3_665 .
Zn2 Sb2 Zn3 72.1(12) 2_655 .
Zn2 Sb2 Zn3 72.1(12) 3_665 2_655
Zn2 Sb2 Zn3 72.1(12) . 3_665
Zn2 Sb2 Zn3 133.8(12) . 2_655
Zn2 Sb2 Zn3 47.7(12) 3_665 3_665
Zn2 Sb2 Zn3 133.8(12) 2_655 3_665
Zn2 Sb2 Zn4 61.9(13) . .
Zn2 Sb2 Zn4 126.6(13) . 2_655
Zn2 Sb2 Zn4 61.9(13) 2_655 2_655
Zn2 Sb2 Zn4 126.6(13) 3_665 .
Zn2 Sb2 Zn4 131.2(13) 2_655 .
Zn2 Sb2 Zn4 131.2(13) 3_665 2_655
Zn3 Sb2 Sb2 99.9(8) 3_665 16_554
Zn3 Sb2 Sb2 99.9(8) 2_655 16_554
Zn3 Sb2 Sb2 99.9(8) . 16_554
Zn3 Sb2 Zn3 117.1(5) . 3_665
Zn3 Sb2 Zn3 117.1(5) . 2_655
Zn3 Sb2 Zn3 117.1(5) 3_665 2_655
Zn3 Sb2 Zn4 158.7(12) 2_655 .
Zn3 Sb2 Zn4 59.6(12) . .
Zn3 Sb2 Zn4 59.6(12) 2_655 2_655
Zn3 Sb2 Zn4 79.2(12) . 2_655
Zn3 Sb2 Zn4 158.7(12) 3_665 2_655
Zn3 Sb2 Zn4 79.2(12) 3_665 .
Zn4 Sb2 Zn4 100.0(11) . 2_655
Sb1 Zn1 Sb1 98.11(4) 33_545 25_655
Sb1 Zn1 Sb1 107.59(5) 33_545 .
Sb1 Zn1 Sb1 120.38(5) 25_655 .
Sb1 Zn1 Zn1 116.50(7) 33_545 25_655
Sb2 Zn1 Sb1 125.03(5) . 33_545
Sb2 Zn1 Sb1 93.89(4) . .
Sb2 Zn1 Sb1 113.63(5) . 25_655
Sb2 Zn1 Zn1 118.08(7) . 25_655
Zn1 Zn1 Sb1 60.00(5) 25_655 .
Zn1 Zn1 Sb1 60.38(5) 25_655 25_655
Sb1 Zn2 Sb1 119.4(15) 33_545 .
Sb1 Zn2 Sb2 119.9(15) . 31_655
Sb1 Zn2 Sb2 138.8(17) 33_545 .
Sb1 Zn2 Sb2 95.2(13) 33_545 31_655
Sb1 Zn2 Zn3 59.4(12) 33_545 34_645
Sb1 Zn2 Zn3 164.3(18) 33_545 3_665
Sb1 Zn2 Zn3 51.4(10) . 3_665
Sb1 Zn2 Zn4 117.3(18) 33_545 .
Sb1 Zn2 Zn4 71.1(14) 33_545 25_655
Sb1 Zn2 Zn4 67.2(13) . .
Sb2 Zn2 Sb1 99.2(13) . .
Sb2 Zn2 Sb2 75.7(10) . 31_655
Sb2 Zn2 Zn3 55.5(10) . 3_665
Sb2 Zn2 Zn3 161.1(19) . 34_645
Sb2 Zn2 Zn3 82.0(12) 31_655 3_665
Sb2 Zn2 Zn4 62.9(12) . .
Zn2 Zn2 Sb1 136(3) 32 33_545
Zn2 Zn2 Sb1 61.6(17) 32 .
Zn2 Zn2 Sb1 172(2) 33_545 .
Zn2 Zn2 Sb1 67.7(19) 33_545 33_545
Zn2 Zn2 Sb2 59.7(13) 33_545 31_655
Zn2 Zn2 Sb2 73.3(11) 33_545 .
Zn2 Zn2 Sb2 59.7(13) 32 31_655
Zn2 Zn2 Sb2 73.3(11) 32 .
Zn2 Zn2 Zn2 115.8(15) 33_545 32
Zn2 Zn2 Zn3 95(2) 32 34_645
Zn2 Zn2 Zn3 122.4(12) 33_545 3_665
Zn2 Zn2 Zn3 30.6(16) 32 3_665
Zn2 Zn2 Zn3 126(3) 33_545 34_645
Zn2 Zn2 Zn4 125(2) 33_545 25_655
Zn2 Zn2 Zn4 108(3) 33_545 .
Zn2 Zn2 Zn4 119(2) 32 25_655
Zn2 Zn2 Zn4 103(2) 32 .
Zn3 Zn2 Sb1 74.4(16) . 33_545
Zn3 Zn2 Sb1 132(2) . .
Zn3 Zn2 Sb1 79(2) 32 .
Zn3 Zn2 Sb1 71.7(18) 32 33_545
Zn3 Zn2 Sb1 61.9(12) 34_645 .
Zn3 Zn2 Sb2 67.0(19) 32 31_655
Zn3 Zn2 Sb2 112.0(17) 34_645 31_655
Zn3 Zn2 Sb2 134(3) 32 .
Zn3 Zn2 Sb2 68.8(15) . .
Zn3 Zn2 Sb2 102.3(18) . 31_655
Zn3 Zn2 Zn2 141(2) . 32
Zn3 Zn2 Zn2 44.9(18) . 33_545
Zn3 Zn2 Zn2 107(3) 32 33_545
Zn3 Zn2 Zn2 66(3) 32 32
Zn3 Zn2 Zn3 93(2) 32 3_665
Zn3 Zn2 Zn3 107.3(16) 34_645 3_665
Zn3 Zn2 Zn3 121(2) . 3_665
Zn3 Zn2 Zn3 123.5(18) . 34_645
Zn3 Zn2 Zn3 46(2) 32 34_645
Zn3 Zn2 Zn3 143(3) 32 .
Zn3 Zn2 Zn4 145(3) 32 .
Zn3 Zn2 Zn4 90(2) . 25_655
Zn3 Zn2 Zn4 106.8(18) 34_645 .
Zn3 Zn2 Zn4 66.1(18) . .
Zn3 Zn2 Zn4 93(2) 32 25_655
Zn4 Zn2 Sb1 58.6(13) 25_655 .
Zn4 Zn2 Sb2 125.4(19) 25_655 .
Zn4 Zn2 Sb2 159(2) 25_655 31_655
Zn4 Zn2 Sb2 138.5(17) . 31_655
Zn4 Zn2 Zn3 72.9(15) . 3_665
Zn4 Zn2 Zn3 47.1(15) 25_655 34_645
Zn4 Zn2 Zn3 106.7(18) 25_655 3_665
Zn4 Zn2 Zn4 62.5(18) 25_655 .
Sb1 Zn3 Sb1 115.9(14) 2_655 25_655
Sb1 Zn3 Sb1 111.6(13) 2_655 33_545
Sb1 Zn3 Sb1 97.2(12) 25_655 33_545
Sb1 Zn3 Sb2 98.9(13) 2_655 .
Sb1 Zn3 Sb2 114.9(13) 25_655 .
Sb1 Zn3 Zn2 58.3(12) 2_655 28_655
Sb1 Zn3 Zn2 108.3(15) 33_545 2_655
Sb1 Zn3 Zn2 54.3(10) 2_655 2_655
Sb1 Zn3 Zn2 154.5(17) 25_655 2_655
Sb1 Zn3 Zn4 50.3(10) 33_545 9_665
Sb1 Zn3 Zn4 139.8(18) 2_655 .
Sb1 Zn3 Zn4 111.9(14) 25_655 9_665
Sb1 Zn3 Zn4 61.8(11) 2_655 9_665
Sb1 Zn3 Zn4 55.5(11) 25_655 .
Sb2 Zn3 Sb1 119.4(13) . 33_545
Sb2 Zn3 Zn2 52.4(10) . 2_655
Sb2 Zn3 Zn4 133.2(16) . 9_665
Sb2 Zn3 Zn4 62.2(12) . .
Zn2 Zn3 Sb1 106.1(18) . 25_655
Zn2 Zn3 Sb1 69.8(19) 33_545 2_655
Zn2 Zn3 Sb1 163(3) 33_545 25_655
Zn2 Zn3 Sb1 59.5(12) 28_655 25_655
Zn2 Zn3 Sb1 138(2) . 2_655
Zn2 Zn3 Sb1 66.0(18) 33_545 33_545
Zn2 Zn3 Sb1 105.0(16) 28_655 33_545
Zn2 Zn3 Sb1 58.6(14) . 33_545
Zn2 Zn3 Sb2 79(2) 33_545 .
Zn2 Zn3 Sb2 63.5(14) . .
Zn2 Zn3 Sb2 135.5(18) 28_655 .
Zn2 Zn3 Zn2 158(2) . 28_655
Zn2 Zn3 Zn2 42(2) 33_545 2_655
Zn2 Zn3 Zn2 88(2) . 2_655
Zn2 Zn3 Zn2 119(3) 33_545 28_655
Zn2 Zn3 Zn2 111.6(16) 28_655 2_655
Zn2 Zn3 Zn2 69(2) 33_545 .
Zn2 Zn3 Zn3 95(3) 33_545 5_765
Zn2 Zn3 Zn4 134(3) 33_545 16_554
Zn2 Zn3 Zn4 108.9(19) 28_655 .
Zn2 Zn3 Zn4 68.3(17) . .
Zn2 Zn3 Zn4 132(3) 33_545 .
Zn2 Zn3 Zn4 101(2) . 9_665
Zn2 Zn3 Zn4 73.1(14) 28_655 9_665
Zn2 Zn3 Zn4 55.0(19) 33_545 9_665
Zn3 Zn3 Sb1 73.9(18) 5_765 25_655
Zn3 Zn3 Sb1 68.3(9) 5_765 2_655
Zn3 Zn3 Sb1 66.5(18) 5_765 33_545
Zn3 Zn3 Sb2 167.1(9) 5_765 .
Zn3 Zn3 Zn2 125(3) 5_765 .
Zn3 Zn3 Zn2 39.4(19) 5_765 28_655
Zn3 Zn3 Zn2 115.6(16) 5_765 2_655
Zn3 Zn3 Zn4 104(3) 5_765 16_554
Zn3 Zn3 Zn4 129(2) 5_765 .
Zn3 Zn3 Zn4 40(2) 5_765 9_665
Zn4 Zn3 Sb1 62.8(15) 16_554 25_655
Zn4 Zn3 Sb1 108.5(15) . 33_545
Zn4 Zn3 Sb1 160(2) 16_554 33_545
Zn4 Zn3 Sb1 78.8(17) 16_554 2_655
Zn4 Zn3 Sb2 73.7(16) 16_554 .
Zn4 Zn3 Zn2 125(2) 16_554 .
Zn4 Zn3 Zn2 85.2(14) 9_665 2_655
Zn4 Zn3 Zn2 114.1(17) . 2_655
Zn4 Zn3 Zn2 65.0(19) 16_554 28_655
Zn4 Zn3 Zn2 91.7(19) 16_554 2_655
Zn4 Zn3 Zn4 156.7(18) . 9_665
Zn4 Zn3 Zn4 62(2) 16_554 .
Zn4 Zn3 Zn4 133(2) 16_554 9_665
Sb1 Zn4 Sb1 120.5(15) 25_655 .
Sb1 Zn4 Sb1 88.4(12) 15_654 .
Sb1 Zn4 Sb1 108.0(14) 25_655 15_654
Sb1 Zn4 Sb2 116.5(16) 25_655 .
Sb1 Zn4 Sb2 113.4(15) 25_655 16_554
Sb1 Zn4 Zn2 62.4(13) 25_655 25_655
Sb1 Zn4 Zn2 93.5(16) 25_655 .
Sb1 Zn4 Zn3 61.2(12) 25_655 .
Sb1 Zn4 Zn4 59.7(9) 25_655 16_554
Sb1 Zn4 Zn4 68.7(16) 25_655 25_655
Sb2 Zn4 Sb1 131.0(15) . 15_654
Sb2 Zn4 Sb1 124.7(14) 16_554 .
Sb2 Zn4 Sb1 86.0(12) 16_554 15_654
Sb2 Zn4 Sb1 86.3(11) . .
Sb2 Zn4 Sb2 58.7(8) . 16_554
Zn2 Zn4 Sb1 53.9(12) . .
Zn2 Zn4 Sb1 88.4(15) 25_655 .
Zn2 Zn4 Sb1 53.7(12) 25_655 15_654
Zn2 Zn4 Sb1 142.3(19) . 15_654
Zn2 Zn4 Sb2 113.9(15) . 16_554
Zn2 Zn4 Sb2 128.6(19) 25_655 16_554
Zn2 Zn4 Sb2 173(2) 25_655 .
Zn2 Zn4 Sb2 55.2(11) . .
Zn2 Zn4 Zn2 117.5(18) 25_655 .
Zn2 Zn4 Zn3 118(2) 25_655 .
Zn2 Zn4 Zn4 117.2(17) 25_655 16_554
Zn2 Zn4 Zn4 63.0(17) 25_655 25_655
Zn3 Zn4 Sb1 98.8(15) . .
Zn3 Zn4 Sb1 57.8(14) 16_554 15_654
Zn3 Zn4 Sb1 169.1(18) . 15_654
Zn3 Zn4 Sb1 71.0(16) 16_554 25_655
Zn3 Zn4 Sb1 146(2) 16_554 .
Zn3 Zn4 Sb2 58.2(11) . .
Zn3 Zn4 Sb2 63.4(15) 16_554 16_554
Zn3 Zn4 Sb2 96.5(14) . 16_554
Zn3 Zn4 Sb2 119(2) 16_554 .
Zn3 Zn4 Zn2 68.0(18) 16_554 25_655
Zn3 Zn4 Zn2 159(2) 16_554 .
Zn3 Zn4 Zn2 45.6(13) . .
Zn3 Zn4 Zn3 114(2) 16_554 .
Zn3 Zn4 Zn4 103(3) 16_554 17_654
Zn3 Zn4 Zn4 127(3) 16_554 25_655
Zn3 Zn4 Zn4 74(2) . 25_655
Zn3 Zn4 Zn4 72(2) 16_554 16_554
Zn4 Zn4 Sb1 174(3) 17_654 25_655
Zn4 Zn4 Sb1 142(3) 16_554 .
Zn4 Zn4 Sb1 64.3(15) 17_654 .
Zn4 Zn4 Sb1 67.2(15) 17_654 15_654
Zn4 Zn4 Sb1 51.8(14) 25_655 .
Zn4 Zn4 Sb1 129(3) 16_554 15_654
Zn4 Zn4 Sb1 105(2) 25_655 15_654
Zn4 Zn4 Sb2 66.7(13) 17_654 .
Zn4 Zn4 Sb2 168(2) 25_655 16_554
Zn4 Zn4 Sb2 61.7(12) 16_554 16_554
Zn4 Zn4 Sb2 62.9(12) 17_654 16_554
Zn4 Zn4 Sb2 65.3(12) 16_554 .
Zn4 Zn4 Sb2 110(2) 25_655 .
Zn4 Zn4 Zn2 54.5(17) 25_655 .
Zn4 Zn4 Zn2 89(2) 16_554 .
Zn4 Zn4 Zn2 115.3(17) 17_654 25_655
Zn4 Zn4 Zn2 93(2) 17_654 .
Zn4 Zn4 Zn3 45.5(16) 16_554 .
Zn4 Zn4 Zn3 123(2) 17_654 .
Zn4 Zn4 Zn4 113(3) 16_554 25_655
Zn4 Zn4 Zn4 116(3) 17_654 25_655
Zn4 Zn4 Zn4 119.5(5) 17_654 16_554

loop_
_geom_bond_atom_site_label_1
_geom_bond_atom_site_label_2
_geom_bond_distance
_geom_bond_site_symmetry_2
Sb1 Zn1 2.7211(14) 29_445
Sb1 Zn1 2.7210(14) 32
Sb1 Zn2 2.51(4) 32
Sb1 Zn2 2.51(4) 29_445
Sb1 Zn2 2.64(4) .
Sb1 Zn2 2.64(4) 4
Sb1 Zn3 2.54(4) 6_545
Sb1 Zn3 2.70(4) 34_645
Sb1 Zn3 2.70(4) 25_655
Sb1 Zn3 2.54(4) 3_665
Sb1 Zn4 2.54(4) 34_645
Sb1 Zn4 2.54(4) 25_655
Sb2 Sb2 2.813(2) 16_554
Sb2 Zn1 2.6744(13) 2_655
Sb2 Zn1 2.6744(13) .
Sb2 Zn1 2.6744(13) 3_665
Sb2 Zn2 2.60(4) 3_665
Sb2 Zn2 2.60(4) .
Sb2 Zn2 2.60(4) 2_655
Sb2 Zn3 2.71(4) 2_655
Sb2 Zn3 2.71(4) .
Sb2 Zn3 2.71(4) 3_665
Sb2 Zn4 2.82(4) 2_655
Sb2 Zn4 2.82(4) .
Zn1 Sb1 2.7780(15) 25_655
Zn1 Sb1 2.7211(14) 33_545
Zn1 Zn1 2.767(3) 25_655
Zn2 Sb1 2.51(4) 33_545
Zn2 Sb2 2.89(4) 31_655
Zn2 Zn2 2.21(4) 33_545
Zn2 Zn2 2.21(4) 32
Zn2 Zn3 2.61(5) 34_645
Zn2 Zn3 3.13(6) 3_665
Zn2 Zn3 2.15(6) .
Zn2 Zn3 1.67(6) 32
Zn2 Zn4 2.55(6) 25_655
Zn2 Zn4 2.80(6) .
Zn3 Sb1 2.70(4) 25_655
Zn3 Sb1 2.54(4) 2_655
Zn3 Sb1 2.83(4) 33_545
Zn3 Zn2 2.61(5) 28_655
Zn3 Zn2 3.13(6) 2_655
Zn3 Zn2 1.67(6) 33_545
Zn3 Zn3 1.88(7) 5_765
Zn3 Zn4 2.06(6) 16_554
Zn3 Zn4 2.75(6) .
Zn3 Zn4 3.11(6) 9_665
Zn4 Sb1 2.95(4) 15_654
Zn4 Sb1 2.54(4) 25_655
Zn4 Sb2 2.91(4) 16_554
Zn4 Zn2 2.55(6) 25_655
Zn4 Zn3 2.06(6) 16_554
Zn4 Zn4 2.79(8) 25_655
Zn4 Zn4 2.56(9) 16_554
Zn4 Zn4 2.44(9) 17_654
